data_1559143
loop_
_publ_author_name
'Zhao, Yu'
'Wang, Zhifang'
'Gao, Jia'
'Zhao, Zhengfeng'
'Li, Xia'
'Wang, Ting'
'Cheng, Peng'
'Ma, Shengqian'
'Chen, Yao'
'Zhang, Zhenjie'

_publ_section_title
;
 COF-inspired fabrication of two-dimensional polyoxometalate based open
 frameworks for biomimetic catalysis.
;
_journal_issue 41
_journal_name_full Nanoscale
_journal_page_first 21218
_journal_page_last 21224
_journal_paper_doi 10.1039/d0nr05662f
_journal_volume 12
_journal_year 2020
_chemical_formula_moiety '0.05(C22 H24 Mn Mo6 N2 O24), 0.1(C16 H36 N), 0.05(C22 H26 Mn Mo6 N2 O24), 0.1(C2 H3 N)'
_chemical_formula_sum 'C4 H6.3 Mn0.1 Mo0.6 N0.4 O2.4'
_chemical_formula_weight 161.45
_space_group_crystal_system monoclinic
_space_group_IT_number 14
_space_group_name_Hall '-P 2ybc'
_space_group_name_H-M_alt 'P 1 21/c 1'
_atom_sites_solution_hydrogens geom
_audit_creation_date 2020-03-27
_audit_creation_method
;
Olex2 1.2
(compiled 2018.05.29 svn.r3508 for OlexSys, GUI svn.r5506)
;
_audit_update_record
;
2020-04-16 deposited with the CCDC.	2020-09-21 downloaded from the CCDC.
;
_cell_angle_alpha 90
_cell_angle_beta 100.116(3)
_cell_angle_gamma 90
_cell_formula_units_Z 40
_cell_length_a 15.4385(5)
_cell_length_b 24.0709(8)
_cell_length_c 25.3004(8)
_cell_measurement_reflns_used 10492
_cell_measurement_temperature 293(2)
_cell_measurement_theta_max 28.1400
_cell_measurement_theta_min 3.4410
_cell_volume 9255.9(5)
_computing_molecular_graphics 'Olex2 (Dolomanov et al., 2009)'
_computing_publication_material 'Olex2 (Dolomanov et al., 2009)'
_computing_structure_refinement 'ShelXL (Sheldrick, 2015)'
_diffrn_ambient_temperature 293(2)
_diffrn_measured_fraction_theta_full 0.998
_diffrn_measured_fraction_theta_max 0.998
_diffrn_measurement_device_type 'SuperNova, Single source at offset/far, Eos'
_diffrn_radiation_type MoK\a
_diffrn_radiation_wavelength 0.71073
_diffrn_reflns_av_R_equivalents 0.0450
_diffrn_reflns_av_unetI/netI 0.0779
_diffrn_reflns_Laue_measured_fraction_full 0.998
_diffrn_reflns_Laue_measured_fraction_max 0.998
_diffrn_reflns_limit_h_max 18
_diffrn_reflns_limit_h_min -18
_diffrn_reflns_limit_k_max 19
_diffrn_reflns_limit_k_min -28
_diffrn_reflns_limit_l_max 30
_diffrn_reflns_limit_l_min -17
_diffrn_reflns_number 36809
_diffrn_reflns_point_group_measured_fraction_full 0.998
_diffrn_reflns_point_group_measured_fraction_max 0.998
_diffrn_reflns_theta_full 25.010
_diffrn_reflns_theta_max 25.010
_diffrn_reflns_theta_min 2.981
_exptl_absorpt_coefficient_mu 0.967
_exptl_crystal_colour 'clear orangish orange'
_exptl_crystal_colour_lustre clear
_exptl_crystal_colour_modifier orangish
_exptl_crystal_colour_primary orange
_exptl_crystal_density_diffrn 1.159
_exptl_crystal_description block
_exptl_crystal_F_000 3200
_refine_diff_density_max 1.176
_refine_diff_density_min -1.054
_refine_diff_density_rms 0.114
_refine_ls_extinction_method none
_refine_ls_goodness_of_fit_ref 1.115
_refine_ls_hydrogen_treatment constr
_refine_ls_matrix_type full
_refine_ls_number_parameters 684
_refine_ls_number_reflns 16296
_refine_ls_number_restraints 591
_refine_ls_restrained_S_all 1.146
_refine_ls_R_factor_all 0.0664
_refine_ls_R_factor_gt 0.0484
_refine_ls_shift/su_max 0.003
_refine_ls_shift/su_mean 0.000
_refine_ls_structure_factor_coef Fsqd
_refine_ls_weighting_details 'w=1/[\s^2^(Fo^2^)+(0.0622P)^2^+1.7723P] where P=(Fo^2^+2Fc^2^)/3'
_refine_ls_weighting_scheme calc
_refine_ls_wR_factor_gt 0.1436
_refine_ls_wR_factor_ref 0.1509
_reflns_Friedel_coverage 0.000
_reflns_number_gt 11519
_reflns_number_total 16296
_reflns_threshold_expression 'I > 2\s(I)'
_cod_data_source_file d0nr05662f2.cif
_cod_data_source_block p190617c_sqd_sqd_sq
_cod_depositor_comments 'Adding full bibliography for 1559142--1559143.cif.'
_cod_original_formula_sum 'C4 H6.30 Mn0.10 Mo0.60 N0.40 O2.40'
_cod_database_code 1559143
_shelx_shelxl_version_number 2018/3
_shelx_space_group_comment
;
The symmetry employed for this shelxl refinement is uniquely defined
by the following loop, which should always be used as a source of
symmetry information in preference to the above space-group names.
They are only intended as comments.
;
_olex2_refinement_description
;
1. Fixed Uiso
 At 1.2 times of:
  All C(H) groups, All C(H,H) groups, All N(H) groups
 At 1.5 times of:
  All C(H,H,H) groups
2. Restrained distances
 C8AA-C7AA
 1.45 with sigma of 0.01
3. Rigid bond restraints
 N22, C7AA
 with sigma for 1-2 distances of 0.02 and sigma for 1-3 distances of 0.01
 C8AA, C20
 with sigma for 1-2 distances of 0.02 and sigma for 1-3 distances of 0.01
4. Uiso/Uaniso restraints and constraints
C26 \\sim C29 \\sim C30 \\sim C47 \\sim C50 \\sim C16 \\sim C32 \\sim C44 \\sim
C6 \\sim C8 \\sim C9 \\sim C10 \\sim C11 \\sim C12 \\sim C13 \\sim C14 \\sim
C15 \\sim C0AA \\sim C18 \\sim C8AA \\sim C1AA \\sim C9AA \\sim C6AA \\sim C2AA
\\sim C3AA \\sim C4AA \\sim C7AA \\sim C17 \\sim C5AA \\sim C19 \\sim C20 \\sim
C3BA \\sim C1BA \\sim C2BA \\sim C4BA \\sim C0BA \\sim C0DA \\sim C5DA \\sim C7
\\sim C3EA: within 3.8A with sigma of 0.005 and sigma for terminal atoms of 0.01
5.a Secondary CH2 refined with riding coordinates:
 C26(H26A,H26B), C30(H30A,H30B), C47(H47A,H47B), C50(H50A,H50B), C16(H16A,
 H16B), C44(H44A,H44B), C6(H6A,H6B), C9(H9A,H9B), C10(H10A,H10B), C12(H12A,
 H12B), C13(H13A,H13B), C15(H15A,H15B), C0AA(H0AA,H0AB), C1AA(H1AA,H1AB),
 C2AA(H2AA,H2AB), C3AA(H3AA,H3AB), C17(H17A,H17B), C0BA(H0BA,H0BB)
5.b Aromatic/amide H refined with riding coordinates:
 N37(H37), C8(H8), C14(H14), C18(H18), C9AA(H9AA), C4AA(H4AA), C7AA(H7AA),
 C5AA(H5AA), C20(H20), C3BA(H3BA), C1BA(H1BA), C2BA(H2BA), C4BA(H4BA)
5.c Idealised Me refined as rotating group:
 C6AA(H6AA,H6AB,H6AC), C19(H19A,H19B,H19C), C0DA(H0DA,H0DB,H0DC), C5DA(H5DA,
 H5DB,H5DC), C3EA(H3EA,H3EB,H3EC)
;
_olex2_submission_special_instructions 'No special instructions were received'

loop_
_space_group_symop_operation_xyz
'x, y, z'
'-x, y+1/2, -z+1/2'
'-x, -y, -z'
'x, -y-1/2, z-1/2'

loop_
_atom_site_label
_atom_site_type_symbol
_atom_site_fract_x
_atom_site_fract_y
_atom_site_fract_z
_atom_site_U_iso_or_equiv
_atom_site_adp_type
_atom_site_occupancy
_atom_site_site_symmetry_order
_atom_site_calc_flag
_atom_site_refinement_flags_posn
_atom_site_refinement_flags_adp
_atom_site_refinement_flags_occupancy
_atom_site_disorder_assembly
_atom_site_disorder_group
Mo1 Mo -0.35027(3) 0.42964(2) 1.08914(2) 0.02301(14) Uani 1 1 d . . . . .
Mo3 Mo -0.67427(3) 0.43408(2) 0.92705(2) 0.02225(14) Uani 1 1 d . . . . .
Mo6 Mo -0.52648(3) 0.36470(2) 1.01803(2) 0.02422(14) Uani 1 1 d . . . . .
Mn8 Mn -0.500000 0.500000 1.000000 0.0153(3) Uani 1 2 d S T P . .
O2 O -0.5067(2) 0.45250(15) 1.05955(13) 0.0183(8) Uani 1 1 d . . . . .
O3 O -0.6420(2) 0.39594(15) 0.99417(14) 0.0237(9) Uani 1 1 d . . . . .
O5 O -0.4025(2) 0.37964(15) 1.03350(15) 0.0238(9) Uani 1 1 d . . . . .
O6 O -0.2411(3) 0.41694(17) 1.08976(16) 0.0328(10) Uani 1 1 d . . . . .
O8 O -0.3522(2) 0.50428(15) 1.11549(14) 0.0237(9) Uani 1 1 d . . . . .
O11 O -0.5154(2) 0.43511(14) 0.95500(14) 0.0204(9) Uani 1 1 d . . . . .
O14 O -0.7852(3) 0.43983(16) 0.92520(16) 0.0311(10) Uani 1 1 d . . . . .
O17 O -0.6634(3) 0.38254(17) 0.88277(16) 0.0355(10) Uani 1 1 d . . . . .
O18 O -0.3745(3) 0.39635(17) 1.14384(16) 0.0367(11) Uani 1 1 d . . . . .
O20 O -0.3624(2) 0.49036(15) 1.01767(14) 0.0199(8) Uani 1 1 d . . . . .
N22 N -0.3376(3) 0.4597(2) 0.8781(2) 0.0346(13) Uani 1 1 d . U . . .
C26 C -0.4550(4) 0.4280(2) 0.9176(2) 0.0280(11) Uani 1 1 d . U . . .
H26A H -0.488518 0.424542 0.881576 0.034 Uiso 1 1 calc R . . . .
H26B H -0.422261 0.393827 0.926087 0.034 Uiso 1 1 calc R . . . .
O27 O -0.5439(3) 0.33423(17) 1.07558(17) 0.0383(11) Uani 1 1 d . . . . .
O28 O -0.5238(3) 0.31168(16) 0.97388(17) 0.0360(11) Uani 1 1 d . . . . .
C29 C -0.3894(4) 0.4768(3) 0.9190(2) 0.0285(11) Uani 1 1 d . U . . .
C30 C -0.4374(4) 0.5298(3) 0.9027(2) 0.0296(11) Uani 1 1 d . U . . .
H30A H -0.394846 0.558813 0.899821 0.036 Uiso 1 1 calc R . . . .
H30B H -0.473443 0.524927 0.867545 0.036 Uiso 1 1 calc R . . . .
C47 C -0.3223(4) 0.4794(3) 0.9709(2) 0.0275(10) Uani 1 1 d . U . . .
H47A H -0.290796 0.444416 0.975907 0.033 Uiso 1 1 calc R . . . .
H47B H -0.279882 0.508427 0.967756 0.033 Uiso 1 1 calc R . . . .
C50 C -0.0309(5) 0.5481(3) 0.7604(3) 0.0606(11) Uani 1 1 d . U . . .
H50A H -0.030613 0.548123 0.722070 0.073 Uiso 1 1 calc R . . . .
H50B H -0.079617 0.524887 0.766474 0.073 Uiso 1 1 calc R . . . .
Mo2 Mo -0.09267(3) 0.57110(2) 0.58971(2) 0.02198(13) Uani 1 1 d . . . . .
Mo4 Mo 0.11721(4) 0.56686(2) 0.41965(2) 0.02756(15) Uani 1 1 d . . . . .
Mo5 Mo 0.02763(4) 0.63749(2) 0.51067(2) 0.02832(15) Uani 1 1 d . . . . .
Mn7 Mn 0.000000 0.500000 0.500000 0.0178(3) Uani 1 2 d S T P . .
O1 O -0.0839(3) 0.62031(15) 0.53073(15) 0.0269(9) Uani 1 1 d . . . . .
O4 O 0.1288(3) 0.60858(15) 0.48489(16) 0.0300(10) Uani 1 1 d . . . . .
O7 O -0.2005(3) 0.58004(16) 0.59342(16) 0.0309(10) Uani 1 1 d . . . . .
O9 O 0.0410(2) 0.55153(14) 0.55581(14) 0.0205(8) Uani 1 1 d . . . . .
O10 O -0.0664(3) 0.49766(15) 0.61835(15) 0.0259(9) Uani 1 1 d . . . . .
O12 O -0.1229(2) 0.50737(14) 0.51984(15) 0.0230(9) Uani 1 1 d . . . . .
O13 O -0.0361(3) 0.60713(17) 0.64253(16) 0.0335(10) Uani 1 1 d . . . . .
O15 O -0.0184(2) 0.56396(14) 0.45096(14) 0.0226(9) Uani 1 1 d . . . . .
C16 C -0.1017(4) 0.5659(3) 0.4152(2) 0.0333(12) Uani 1 1 d . U . . .
H16A H -0.091005 0.566894 0.378523 0.040 Uiso 1 1 calc R . . . .
H16B H -0.131371 0.600150 0.421499 0.040 Uiso 1 1 calc R . . . .
O19 O 0.0752(3) 0.61550(16) 0.37367(18) 0.0427(12) Uani 1 1 d . . . . .
O23 O 0.2268(3) 0.56214(17) 0.41540(18) 0.0414(12) Uani 1 1 d . . . . .
O24 O -0.0083(3) 0.68818(17) 0.46516(19) 0.0478(13) Uani 1 1 d . . . . .
O25 O 0.0810(3) 0.67101(16) 0.56620(18) 0.0413(12) Uani 1 1 d . . . . .
C32 C -0.1625(4) 0.5177(3) 0.4206(2) 0.0364(11) Uani 1 1 d . U . . .
N37 N -0.2335(3) 0.5252(2) 0.3754(2) 0.0380(13) Uani 1 1 d . . . . .
H37 H -0.220803 0.522429 0.343757 0.046 Uiso 1 1 calc R . . . .
C44 C 0.1205(4) 0.5382(3) 0.5922(2) 0.0341(14) Uani 1 1 d . U . . .
H44A H 0.107777 0.536530 0.628386 0.041 Uiso 1 1 calc R . . . .
H44B H 0.162820 0.567777 0.591204 0.041 Uiso 1 1 calc R . . . .
C6 C -0.1945(4) 0.5162(3) 0.4747(2) 0.0324(12) Uani 1 1 d . U . . .
H6A H -0.223679 0.550979 0.479799 0.039 Uiso 1 1 calc R . . . .
H6B H -0.237343 0.486574 0.474053 0.039 Uiso 1 1 calc R . . . .
N0AA N 0.0556(4) 0.5213(3) 0.7891(2) 0.0502(16) Uani 1 1 d . . . . .
C8 C -0.3111(4) 0.5354(3) 0.3788(3) 0.0481(10) Uani 1 1 d . U . . .
H8 H -0.326513 0.537367 0.412652 0.058 Uiso 1 1 calc R . . . .
C9 C 0.1343(5) 0.5616(3) 0.7898(3) 0.0580(11) Uani 1 1 d . U . . .
H9A H 0.123502 0.594738 0.809477 0.070 Uiso 1 1 calc R . . . .
H9B H 0.186825 0.544036 0.809349 0.070 Uiso 1 1 calc R . . . .
C10 C 0.0516(5) 0.5089(3) 0.8478(3) 0.0615(12) Uani 1 1 d . U . . .
H10A H 0.107917 0.493314 0.864036 0.074 Uiso 1 1 calc R . . . .
H10B H 0.045777 0.544161 0.865456 0.074 Uiso 1 1 calc R . . . .
C11 C -0.3792(5) 0.5443(4) 0.3319(3) 0.0547(11) Uani 1 1 d . U . . .
C12 C 0.1521(5) 0.5790(3) 0.7354(3) 0.0560(11) Uani 1 1 d . U . . .
H12A H 0.097476 0.589410 0.712380 0.067 Uiso 1 1 calc R . . . .
H12B H 0.177691 0.548237 0.718656 0.067 Uiso 1 1 calc R . . . .
C13 C 0.2154(5) 0.6282(3) 0.7422(3) 0.0624(16) Uani 1 1 d . U . . .
H13A H 0.188020 0.659244 0.757232 0.075 Uiso 1 1 calc R . . . .
H13B H 0.268051 0.618164 0.767328 0.075 Uiso 1 1 calc R . . . .
C14 C -0.4615(5) 0.5615(3) 0.3386(3) 0.0585(12) Uani 1 1 d . U . . .
H14 H -0.474480 0.563555 0.373101 0.070 Uiso 1 1 calc R . . . .
C15 C 0.1445(6) 0.4332(3) 0.7831(3) 0.0646(12) Uani 1 1 d . U . . .
H15A H 0.138842 0.420472 0.818685 0.078 Uiso 1 1 calc R . . . .
H15B H 0.198443 0.454503 0.785788 0.078 Uiso 1 1 calc R . . . .
C0AA C 0.0661(5) 0.4687(3) 0.7596(3) 0.0619(11) Uani 1 1 d . U . . .
H0AA H 0.070939 0.478054 0.722928 0.074 Uiso 1 1 calc R . . . .
H0AB H 0.013158 0.446684 0.758278 0.074 Uiso 1 1 calc R . . . .
C18 C -0.5274(5) 0.5762(4) 0.2939(3) 0.0638(12) Uani 1 1 d . U . . .
H18 H -0.584128 0.585348 0.298437 0.077 Uiso 1 1 calc R . . . .
C8AA C -0.2775(5) 0.4622(4) 0.7970(3) 0.0641(13) Uani 1 1 d D U . . .
C1AA C -0.0469(5) 0.6042(3) 0.7767(3) 0.0628(12) Uani 1 1 d . U . . .
H1AA H -0.004636 0.629370 0.765474 0.075 Uiso 1 1 calc R . . . .
H1AB H -0.040800 0.606089 0.815492 0.075 Uiso 1 1 calc R . . . .
C9AA C -0.2483(5) 0.4100(4) 0.8047(3) 0.0679(13) Uani 1 1 d . U . . .
H9AA H -0.255761 0.390324 0.835229 0.082 Uiso 1 1 calc R . . . .
C6AA C 0.2413(6) 0.6460(4) 0.6893(3) 0.077(2) Uani 1 1 d . U . . .
H6AA H 0.193204 0.639105 0.660458 0.116 Uiso 1 1 calc GR . . . .
H6AB H 0.291781 0.625122 0.683502 0.116 Uiso 1 1 calc GR . . . .
H6AC H 0.255155 0.684864 0.690742 0.116 Uiso 1 1 calc GR . . . .
C2AA C -0.0165(6) 0.4665(4) 0.9200(3) 0.0723(17) Uani 1 1 d . U . . .
H2AA H -0.017509 0.503574 0.934812 0.087 Uiso 1 1 calc R . . . .
H2AB H 0.039028 0.449691 0.936140 0.087 Uiso 1 1 calc R . . . .
C3AA C -0.1437(5) 0.6213(4) 0.7496(3) 0.0689(15) Uani 1 1 d . U . . .
H3AA H -0.185360 0.597320 0.763129 0.083 Uiso 1 1 calc R . . . .
H3AB H -0.150577 0.615533 0.711154 0.083 Uiso 1 1 calc R . . . .
C4AA C -0.2301(5) 0.4684(4) 0.7142(3) 0.0672(12) Uani 1 1 d . U . . .
H4AA H -0.223594 0.487921 0.683416 0.081 Uiso 1 1 calc R . . . .
C7AA C -0.3255(5) 0.4866(3) 0.8393(3) 0.0519(10) Uani 1 1 d D U . . .
H7AA H -0.346076 0.522994 0.835422 0.062 Uiso 1 1 calc R . . . .
C17 C -0.0168(5) 0.4721(4) 0.8606(3) 0.0669(13) Uani 1 1 d . U . . .
H17A H -0.009057 0.435608 0.845807 0.080 Uiso 1 1 calc R . . . .
H17B H -0.073668 0.486097 0.843336 0.080 Uiso 1 1 calc R . . . .
C5AA C -0.1979(6) 0.4151(4) 0.7214(3) 0.0697(14) Uani 1 1 d . U . . .
H5AA H -0.170510 0.400586 0.694563 0.084 Uiso 1 1 calc R . . . .
C19 C -0.0899(7) 0.4332(4) 0.9382(4) 0.089(3) Uani 1 1 d . U . . .
H19A H -0.094043 0.397322 0.921346 0.134 Uiso 1 1 calc GR . . . .
H19B H -0.144735 0.452561 0.928164 0.134 Uiso 1 1 calc GR . . . .
H19C H -0.077353 0.428753 0.976469 0.134 Uiso 1 1 calc GR . . . .
C20 C -0.2731(6) 0.4939(4) 0.7529(3) 0.0694(12) Uani 1 1 d . U . . .
H20 H -0.296465 0.529522 0.748620 0.083 Uiso 1 1 calc R . . . .
C3BA C -0.3610(5) 0.5409(4) 0.2804(3) 0.0626(12) Uani 1 1 d . U . . .
H3BA H -0.307922 0.525537 0.275031 0.075 Uiso 1 1 calc R . . . .
C1BA C -0.5036(5) 0.5763(4) 0.2431(3) 0.0680(13) Uani 1 1 d . U . . .
H1BA H -0.544989 0.587706 0.213791 0.082 Uiso 1 1 calc R . . . .
C2BA C -0.4229(5) 0.5606(4) 0.2347(3) 0.0679(13) Uani 1 1 d . U . . .
H2BA H -0.407852 0.562384 0.200678 0.081 Uiso 1 1 calc R . . . .
C4BA C -0.2022(6) 0.3834(4) 0.7622(3) 0.0727(14) Uani 1 1 d . U . . .
H4BA H -0.179321 0.347570 0.765376 0.087 Uiso 1 1 calc R . . . .
C0BA C 0.1465(6) 0.3825(4) 0.7446(3) 0.0795(18) Uani 1 1 d . U . . .
H0BA H 0.088105 0.366260 0.737287 0.095 Uiso 1 1 calc R . . . .
H0BB H 0.159569 0.396148 0.710803 0.095 Uiso 1 1 calc R . . . .
C0DA C 0.2119(7) 0.3366(5) 0.7647(4) 0.119(3) Uani 1 1 d . U . . .
H0DA H 0.211793 0.330058 0.802121 0.178 Uiso 1 1 calc GR . . . .
H0DB H 0.269764 0.347758 0.759930 0.178 Uiso 1 1 calc GR . . . .
H0DC H 0.195484 0.303207 0.744778 0.178 Uiso 1 1 calc GR . . . .
C5DA C -0.1658(7) 0.6845(4) 0.7610(4) 0.098(3) Uani 1 1 d . U . . .
H5DA H -0.139902 0.708372 0.737612 0.146 Uiso 1 1 calc GR . . . .
H5DB H -0.142372 0.693561 0.797668 0.146 Uiso 1 1 calc GR . . . .
H5DC H -0.228435 0.689695 0.754488 0.146 Uiso 1 1 calc GR . . . .
C7 C 0.4054(8) 0.4584(6) 0.4745(9) 0.126(5) Uani 1 1 d . U . . .
C3EA C 0.3898(7) 0.4771(5) 0.4203(6) 0.124(5) Uani 1 1 d . U . . .
H3EA H 0.359913 0.448619 0.397543 0.185 Uiso 1 1 calc GR . . . .
H3EB H 0.444909 0.485403 0.409407 0.185 Uiso 1 1 calc GR . . . .
H3EC H 0.354054 0.509980 0.417382 0.185 Uiso 1 1 calc GR . . . .
N2EA N 0.4147(10) 0.4286(8) 0.5113(6) 0.190(7) Uani 1 1 d . . . . .

loop_
_atom_site_aniso_label
_atom_site_aniso_U_11
_atom_site_aniso_U_22
_atom_site_aniso_U_33
_atom_site_aniso_U_23
_atom_site_aniso_U_13
_atom_site_aniso_U_12
Mo1 0.0238(3) 0.0251(3) 0.0184(3) 0.0042(2) -0.0010(2) 0.0027(2)
Mo3 0.0206(3) 0.0251(3) 0.0199(3) -0.0001(2) 0.0004(2) -0.0033(2)
Mo6 0.0248(3) 0.0188(3) 0.0279(3) 0.0042(2) 0.0013(2) -0.0011(2)
Mn8 0.0162(6) 0.0170(6) 0.0128(6) 0.0002(5) 0.0025(4) -0.0001(5)
O2 0.022(2) 0.023(2) 0.0106(19) 0.0014(17) 0.0034(15) -0.0008(16)
O3 0.026(2) 0.025(2) 0.019(2) 0.0026(18) 0.0018(16) -0.0053(17)
O5 0.025(2) 0.020(2) 0.024(2) 0.0004(18) -0.0007(17) 0.0027(17)
O6 0.024(2) 0.038(3) 0.034(2) 0.001(2) -0.0018(18) 0.0075(19)
O8 0.028(2) 0.026(2) 0.015(2) 0.0000(18) -0.0003(16) -0.0022(17)
O11 0.024(2) 0.024(2) 0.014(2) -0.0003(17) 0.0075(16) 0.0022(16)
O14 0.027(2) 0.031(2) 0.033(2) 0.003(2) 0.0022(19) -0.0065(18)
O17 0.047(3) 0.031(2) 0.028(2) -0.006(2) 0.004(2) 0.000(2)
O18 0.045(3) 0.036(3) 0.027(2) 0.007(2) 0.003(2) 0.002(2)
O20 0.0192(19) 0.027(2) 0.015(2) -0.0020(18) 0.0056(15) 0.0011(16)
N22 0.034(3) 0.053(4) 0.019(3) -0.006(3) 0.010(2) -0.004(3)
C26 0.022(2) 0.043(2) 0.022(2) -0.004(2) 0.0113(18) 0.0043(19)
O27 0.038(3) 0.038(3) 0.038(3) 0.017(2) 0.004(2) -0.002(2)
O28 0.039(3) 0.027(2) 0.041(3) -0.004(2) 0.003(2) 0.000(2)
C29 0.023(2) 0.043(2) 0.022(2) -0.001(2) 0.0103(18) 0.001(2)
C30 0.025(2) 0.043(2) 0.022(2) -0.003(2) 0.0095(18) 0.001(2)
C47 0.023(2) 0.041(2) 0.021(2) -0.002(2) 0.0109(18) 0.003(2)
C50 0.052(2) 0.083(2) 0.043(2) 0.006(2) 0.0004(18) -0.004(2)
Mo2 0.0311(3) 0.0195(3) 0.0173(3) -0.0023(2) 0.0095(2) 0.0022(2)
Mo4 0.0395(3) 0.0200(3) 0.0283(3) 0.0006(2) 0.0203(2) -0.0016(2)
Mo5 0.0412(3) 0.0155(3) 0.0329(3) -0.0026(2) 0.0196(3) -0.0020(2)
Mn7 0.0263(6) 0.0144(6) 0.0141(6) 0.0002(5) 0.0078(5) 0.0010(5)
O1 0.035(2) 0.022(2) 0.025(2) -0.0032(19) 0.0100(18) 0.0045(18)
O4 0.034(2) 0.020(2) 0.041(3) -0.006(2) 0.019(2) -0.0021(18)
O7 0.032(2) 0.032(2) 0.032(2) -0.001(2) 0.0162(19) 0.0025(18)
O9 0.026(2) 0.018(2) 0.019(2) -0.0037(18) 0.0074(16) 0.0007(16)
O10 0.035(2) 0.026(2) 0.019(2) 0.0010(18) 0.0116(18) 0.0009(18)
O12 0.027(2) 0.021(2) 0.021(2) 0.0010(18) 0.0063(17) 0.0021(17)
O13 0.039(3) 0.037(3) 0.026(2) -0.011(2) 0.0093(19) -0.001(2)
O15 0.032(2) 0.021(2) 0.016(2) 0.0005(17) 0.0055(17) 0.0032(17)
C16 0.035(2) 0.046(3) 0.019(2) -0.002(2) 0.005(2) 0.006(2)
O19 0.069(3) 0.026(2) 0.041(3) 0.012(2) 0.032(2) 0.009(2)
O23 0.049(3) 0.032(3) 0.051(3) -0.004(2) 0.028(2) -0.010(2)
O24 0.074(4) 0.024(2) 0.056(3) 0.010(2) 0.040(3) 0.010(2)
O25 0.051(3) 0.027(2) 0.050(3) -0.021(2) 0.021(2) -0.011(2)
C32 0.031(2) 0.055(3) 0.022(2) -0.004(2) 0.0020(19) 0.007(2)
N37 0.038(3) 0.053(4) 0.023(3) -0.004(3) 0.005(2) 0.010(3)
C44 0.032(3) 0.046(3) 0.024(3) -0.006(3) 0.004(2) -0.001(3)
C6 0.030(2) 0.047(3) 0.020(2) -0.006(2) 0.005(2) 0.008(2)
N0AA 0.039(3) 0.079(5) 0.030(3) -0.004(3) -0.003(3) -0.010(3)
C8 0.0371(19) 0.078(2) 0.0286(19) -0.008(2) 0.0032(17) 0.0075(19)
C9 0.052(2) 0.080(2) 0.040(2) 0.004(2) 0.0018(19) -0.007(2)
C10 0.055(2) 0.086(2) 0.041(2) 0.010(2) 0.0012(19) -0.007(2)
C11 0.038(2) 0.090(3) 0.034(2) -0.007(2) 0.0005(18) 0.009(2)
C12 0.051(2) 0.076(2) 0.039(2) 0.003(2) 0.0019(19) -0.006(2)
C13 0.058(3) 0.082(3) 0.043(3) 0.004(3) 0.000(3) -0.015(3)
C14 0.040(2) 0.098(3) 0.036(2) -0.008(2) 0.002(2) 0.008(2)
C15 0.062(2) 0.083(3) 0.046(2) 0.004(2) 0.001(2) -0.002(2)
C0AA 0.058(2) 0.080(2) 0.043(2) 0.007(2) -0.0016(19) -0.005(2)
C18 0.043(2) 0.104(3) 0.041(2) -0.008(2) 0.000(2) 0.009(2)
C8AA 0.055(2) 0.091(3) 0.046(2) -0.003(2) 0.008(2) -0.007(2)
C1AA 0.055(2) 0.085(2) 0.046(2) 0.007(2) 0.001(2) -0.002(2)
C9AA 0.058(2) 0.095(3) 0.050(2) -0.008(2) 0.007(2) -0.004(2)
C6AA 0.076(5) 0.095(5) 0.057(4) 0.007(4) 0.001(4) -0.030(4)
C2AA 0.063(3) 0.099(3) 0.051(3) 0.023(3) -0.001(3) -0.012(3)
C3AA 0.058(3) 0.093(3) 0.055(3) 0.004(3) 0.008(2) 0.000(3)
C4AA 0.056(2) 0.096(3) 0.049(2) -0.008(2) 0.011(2) -0.008(2)
C7AA 0.0441(19) 0.072(2) 0.040(2) -0.006(2) 0.0092(18) -0.0018(19)
C17 0.059(2) 0.090(3) 0.048(2) 0.011(2) -0.002(2) -0.008(2)
C5AA 0.059(3) 0.101(3) 0.050(3) -0.003(3) 0.012(2) -0.011(2)
C19 0.081(5) 0.112(6) 0.072(5) 0.016(5) 0.006(4) -0.010(5)
C20 0.059(2) 0.098(3) 0.051(2) -0.006(2) 0.010(2) -0.007(2)
C3BA 0.043(2) 0.104(3) 0.039(2) -0.010(2) 0.000(2) 0.011(2)
C1BA 0.045(2) 0.110(3) 0.044(2) -0.008(3) -0.005(2) 0.012(2)
C2BA 0.048(2) 0.108(3) 0.044(2) -0.009(2) -0.001(2) 0.011(2)
C4BA 0.063(3) 0.103(3) 0.052(3) -0.006(3) 0.011(2) -0.006(3)
C0BA 0.084(3) 0.092(4) 0.058(3) 0.007(3) 0.001(3) 0.012(3)
C0DA 0.117(6) 0.126(6) 0.106(6) -0.007(6) 0.000(5) 0.013(5)
C5DA 0.083(5) 0.116(6) 0.093(5) 0.016(5) 0.011(5) 0.014(5)
C7 0.043(6) 0.111(9) 0.230(17) 0.013(10) 0.039(9) 0.007(6)
C3EA 0.044(5) 0.085(7) 0.245(17) 0.027(9) 0.035(8) 0.008(5)
N2EA 0.156(14) 0.27(2) 0.155(14) 0.003(12) 0.061(11) 0.015(13)

loop_
_atom_type_symbol
_atom_type_description
_atom_type_scat_dispersion_real
_atom_type_scat_dispersion_imag
_atom_type_scat_source
C C 0.0033 0.0016 'International Tables Vol C Tables 4.2.6.8 and 6.1.1.4'
H H 0.0000 0.0000 'International Tables Vol C Tables 4.2.6.8 and 6.1.1.4'
Mn Mn 0.3368 0.7283 'International Tables Vol C Tables 4.2.6.8 and 6.1.1.4'
Mo Mo -1.6832 0.6857 'International Tables Vol C Tables 4.2.6.8 and 6.1.1.4'
N N 0.0061 0.0033 'International Tables Vol C Tables 4.2.6.8 and 6.1.1.4'
O O 0.0106 0.0060 'International Tables Vol C Tables 4.2.6.8 and 6.1.1.4'

loop_
_geom_angle_atom_site_label_1
_geom_angle_atom_site_label_2
_geom_angle_atom_site_label_3
_geom_angle
_geom_angle_site_symmetry_1
_geom_angle_site_symmetry_3
_geom_angle_publ_flag
O5 Mo1 O2 69.75(14) . . ?
O5 Mo1 O20 81.76(14) . . ?
O6 Mo1 O2 162.80(16) . . ?
O6 Mo1 O5 100.43(18) . . ?
O6 Mo1 O8 103.88(18) . . ?
O6 Mo1 O20 93.71(16) . . ?
O8 Mo1 O2 79.73(14) . . ?
O8 Mo1 O5 144.31(15) . . ?
O8 Mo1 O20 71.03(14) . . ?
O18 Mo1 O2 90.47(17) . . ?
O18 Mo1 O5 100.23(18) . . ?
O18 Mo1 O6 105.5(2) . . ?
O18 Mo1 O8 98.02(18) . . ?
O18 Mo1 O20 159.92(17) . . ?
O20 Mo1 O2 71.33(12) . . ?
O3 Mo3 O8 145.00(16) . 3_467 ?
O3 Mo3 O11 69.85(14) . . ?
O3 Mo3 O20 80.93(14) . 3_467 ?
O8 Mo3 O11 81.46(14) 3_467 . ?
O8 Mo3 O20 71.11(14) 3_467 3_467 ?
O14 Mo3 O3 99.54(17) . . ?
O14 Mo3 O8 103.50(17) . 3_467 ?
O14 Mo3 O11 164.04(16) . . ?
O14 Mo3 O20 95.21(16) . 3_467 ?
O17 Mo3 O3 101.17(18) . . ?
O17 Mo3 O8 98.01(18) . 3_467 ?
O17 Mo3 O11 89.30(17) . . ?
O17 Mo3 O14 104.8(2) . . ?
O17 Mo3 O20 159.14(17) . 3_467 ?
O20 Mo3 O11 71.80(12) 3_467 . ?
O3 Mo6 O2 80.24(14) . . ?
O3 Mo6 O11 71.42(14) . . ?
O5 Mo6 O2 72.21(14) . . ?
O5 Mo6 O3 145.47(15) . . ?
O5 Mo6 O11 79.31(14) . . ?
O11 Mo6 O2 68.72(12) . . ?
O27 Mo6 O2 91.88(17) . . ?
O27 Mo6 O3 99.20(18) . . ?
O27 Mo6 O5 102.06(18) . . ?
O27 Mo6 O11 159.36(17) . . ?
O27 Mo6 O28 105.4(2) . . ?
O28 Mo6 O2 161.71(17) . . ?
O28 Mo6 O3 102.37(18) . . ?
O28 Mo6 O5 97.83(18) . . ?
O28 Mo6 O11 94.72(17) . . ?
O2 Mn8 O2 180.0 3_467 . ?
O2 Mn8 O11 87.85(15) 3_467 3_467 ?
O2 Mn8 O11 92.15(15) . 3_467 ?
O2 Mn8 O11 87.86(15) . . ?
O2 Mn8 O11 92.15(15) 3_467 . ?
O2 Mn8 O20 92.35(14) 3_467 . ?
O2 Mn8 O20 92.35(14) . 3_467 ?
O2 Mn8 O20 87.65(14) 3_467 3_467 ?
O2 Mn8 O20 87.65(14) . . ?
O11 Mn8 O11 180.0 . 3_467 ?
O11 Mn8 O20 87.07(14) 3_467 . ?
O11 Mn8 O20 87.07(14) . 3_467 ?
O11 Mn8 O20 92.93(14) . . ?
O11 Mn8 O20 92.93(14) 3_467 3_467 ?
O20 Mn8 O20 180.0 . 3_467 ?
Mo6 O2 Mo1 88.77(12) . . ?
Mn8 O2 Mo1 100.82(14) . . ?
Mn8 O2 Mo6 101.90(14) . . ?
C30 O2 Mo1 121.9(3) 3_467 . ?
C30 O2 Mo6 120.6(3) 3_467 . ?
C30 O2 Mn8 117.5(3) 3_467 . ?
Mo3 O3 Mo6 123.00(19) . . ?
Mo1 O5 Mo6 122.85(19) . . ?
Mo1 O8 Mo3 120.75(19) . 3_467 ?
Mo6 O11 Mo3 89.99(12) . . ?
Mn8 O11 Mo3 101.17(14) . . ?
Mn8 O11 Mo6 101.53(15) . . ?
C26 O11 Mo3 122.7(3) . . ?
C26 O11 Mo6 119.3(3) . . ?
C26 O11 Mn8 117.1(3) . . ?
Mo3 O20 Mo1 92.68(13) 3_467 . ?
Mn8 O20 Mo1 100.15(14) . . ?
Mn8 O20 Mo3 99.97(14) . 3_467 ?
C47 O20 Mo1 122.4(3) . . ?
C47 O20 Mo3 122.9(3) . 3_467 ?
C47 O20 Mn8 113.9(3) . . ?
C7AA N22 C29 126.6(6) . . ?
O11 C26 C29 113.0(4) . . ?
N22 C29 C26 102.0(5) . . ?
N22 C29 C30 110.4(5) . . ?
N22 C29 C47 104.3(4) . . ?
C30 C29 C26 110.5(5) . . ?
C30 C29 C47 115.5(5) . . ?
C47 C29 C26 113.2(5) . . ?
O2 C30 C29 113.0(5) 3_467 . ?
O20 C47 C29 112.8(4) . . ?
C1AA C50 N0AA 115.6(6) . . ?
O1 Mo2 O9 70.40(14) . . ?
O1 Mo2 O12 81.32(14) . . ?
O7 Mo2 O1 99.67(18) . . ?
O7 Mo2 O9 162.07(16) . . ?
O7 Mo2 O10 103.83(18) . . ?
O7 Mo2 O12 93.30(17) . . ?
O7 Mo2 O13 105.38(19) . . ?
O10 Mo2 O1 144.68(15) . . ?
O10 Mo2 O9 79.53(14) . . ?
O10 Mo2 O12 71.43(14) . . ?
O12 Mo2 O9 70.84(13) . . ?
O13 Mo2 O1 101.46(18) . . ?
O13 Mo2 O9 91.46(16) . . ?
O13 Mo2 O10 97.31(18) . . ?
O13 Mo2 O12 160.22(17) . . ?
O4 Mo4 O10 145.53(16) . 3_566 ?
O4 Mo4 O12 81.34(15) . 3_566 ?
O4 Mo4 O15 71.37(14) . . ?
O10 Mo4 O12 71.08(14) 3_566 3_566 ?
O10 Mo4 O15 80.57(14) 3_566 . ?
O12 Mo4 O15 72.13(13) 3_566 . ?
O19 Mo4 O4 101.29(19) . . ?
O19 Mo4 O10 98.1(2) . 3_566 ?
O19 Mo4 O12 159.99(18) . 3_566 ?
O19 Mo4 O15 89.77(17) . . ?
O19 Mo4 O23 105.3(2) . . ?
O23 Mo4 O4 98.34(19) . . ?
O23 Mo4 O10 103.60(18) . 3_566 ?
O23 Mo4 O12 93.77(17) . 3_566 ?
O23 Mo4 O15 163.37(18) . . ?
O1 Mo5 O4 145.95(16) . . ?
O1 Mo5 O9 71.91(14) . . ?
O1 Mo5 O15 79.87(14) . . ?
O4 Mo5 O9 80.75(14) . . ?
O4 Mo5 O15 71.48(15) . . ?
O15 Mo5 O9 69.00(13) . . ?
O24 Mo5 O1 97.61(19) . . ?
O24 Mo5 O4 102.53(19) . . ?
O24 Mo5 O9 161.49(19) . . ?
O24 Mo5 O15 94.53(19) . . ?
O25 Mo5 O1 102.14(18) . . ?
O25 Mo5 O4 98.46(19) . . ?
O25 Mo5 O9 91.58(17) . . ?
O25 Mo5 O15 159.05(17) . . ?
O25 Mo5 O24 105.8(2) . . ?
O9 Mn7 O9 180.00(16) 3_566 . ?
O9 Mn7 O12 87.92(15) . . ?
O9 Mn7 O12 92.08(15) 3_566 . ?
O9 Mn7 O12 92.08(15) . 3_566 ?
O9 Mn7 O12 87.93(15) 3_566 3_566 ?
O9 Mn7 O15 92.85(15) 3_566 . ?
O9 Mn7 O15 92.84(15) . 3_566 ?
O9 Mn7 O15 87.15(15) . . ?
O9 Mn7 O15 87.16(15) 3_566 3_566 ?
O12 Mn7 O12 180.0 3_566 . ?
O15 Mn7 O12 87.20(15) 3_566 . ?
O15 Mn7 O12 87.20(15) . 3_566 ?
O15 Mn7 O12 92.80(15) . . ?
O15 Mn7 O12 92.80(15) 3_566 3_566 ?
O15 Mn7 O15 180.0(2) 3_566 . ?
Mo5 O1 Mo2 121.6(2) . . ?
Mo4 O4 Mo5 121.6(2) . . ?
Mo5 O9 Mo2 89.60(12) . . ?
Mn7 O9 Mo2 101.35(15) . . ?
Mn7 O9 Mo5 102.91(16) . . ?
C44 O9 Mo2 120.2(3) . . ?
C44 O9 Mo5 120.0(3) . . ?
C44 O9 Mn7 117.8(3) . . ?
Mo4 O10 Mo2 120.9(2) 3_566 . ?
Mo2 O12 Mo4 91.54(13) . 3_566 ?
Mn7 O12 Mo2 99.89(15) . . ?
Mn7 O12 Mo4 99.39(14) . 3_566 ?
C6 O12 Mo2 121.5(3) . . ?
C6 O12 Mo4 123.9(3) . 3_566 ?
C6 O12 Mn7 115.3(3) . . ?
Mo5 O15 Mo4 90.41(13) . . ?
Mn7 O15 Mo4 101.28(15) . . ?
Mn7 O15 Mo5 100.93(15) . . ?
C16 O15 Mo4 122.3(3) . . ?
C16 O15 Mo5 121.1(3) . . ?
C16 O15 Mn7 115.9(3) . . ?
O15 C16 C32 114.7(5) . . ?
C16 C32 C44 110.9(5) . 3_566 ?
C16 C32 C6 113.6(5) . . ?
N37 C32 C16 103.2(5) . . ?
N37 C32 C44 103.3(5) . 3_566 ?
N37 C32 C6 112.9(5) . . ?
C6 C32 C44 112.2(5) . 3_566 ?
C8 N37 C32 125.2(6) . . ?
O9 C44 C32 113.7(5) . 3_566 ?
O12 C6 C32 112.5(5) . . ?
C50 N0AA C9 110.7(6) . . ?
C10 N0AA C50 111.1(6) . . ?
C10 N0AA C9 106.0(5) . . ?
C0AA N0AA C50 106.2(5) . . ?
C0AA N0AA C9 112.5(6) . . ?
C0AA N0AA C10 110.4(6) . . ?
N37 C8 C11 122.7(7) . . ?
C12 C9 N0AA 115.5(6) . . ?
C17 C10 N0AA 119.3(7) . . ?
C14 C11 C8 119.6(7) . . ?
C14 C11 C3BA 118.7(7) . . ?
C3BA C11 C8 121.5(7) . . ?
C9 C12 C13 109.2(6) . . ?
C6AA C13 C12 112.4(6) . . ?
C11 C14 C18 121.4(7) . . ?
C0AA C15 C0BA 107.3(7) . . ?
N0AA C0AA C15 115.6(6) . . ?
C1BA C18 C14 117.7(7) . . ?
C9AA C8AA C7AA 117.0(8) . . ?
C9AA C8AA C20 125.5(8) . . ?
C20 C8AA C7AA 117.3(8) . . ?
C50 C1AA C3AA 108.3(7) . . ?
C8AA C9AA C4BA 118.5(8) . . ?
C17 C2AA C19 118.4(8) . . ?
C1AA C3AA C5DA 112.6(7) . . ?
C5AA C4AA C20 120.9(8) . . ?
N22 C7AA C8AA 121.5(7) . . ?
C10 C17 C2AA 113.6(7) . . ?
C4BA C5AA C4AA 126.0(9) . . ?
C8AA C20 C4AA 114.9(8) . . ?
C11 C3BA C2BA 121.3(7) . . ?
C2BA C1BA C18 122.7(8) . . ?
C1BA C2BA C3BA 117.6(8) . . ?
C5AA C4BA C9AA 114.1(9) . . ?
C0DA C0BA C15 116.2(8) . . ?
N2EA C7 C3EA 160(2) . . ?

loop_
_geom_bond_atom_site_label_1
_geom_bond_atom_site_label_2
_geom_bond_distance
_geom_bond_site_symmetry_2
_geom_bond_publ_flag
Mo1 O2 2.462(4) . ?
Mo1 O5 1.918(4) . ?
Mo1 O6 1.710(4) . ?
Mo1 O8 1.919(4) . ?
Mo1 O18 1.697(4) . ?
Mo1 O20 2.307(4) . ?
Mo3 O3 1.918(4) . ?
Mo3 O8 1.919(4) 3_467 ?
Mo3 O11 2.431(4) . ?
Mo3 O14 1.710(4) . ?
Mo3 O17 1.700(4) . ?
Mo3 O20 2.304(4) 3_467 ?
Mo6 O2 2.356(4) . ?
Mo6 O3 1.932(4) . ?
Mo6 O5 1.920(4) . ?
Mo6 O11 2.354(3) . ?
Mo6 O27 1.693(4) . ?
Mo6 O28 1.701(4) . ?
Mn8 O2 1.909(3) 3_467 ?
Mn8 O2 1.909(3) . ?
Mn8 O11 1.923(3) . ?
Mn8 O11 1.923(4) 3_467 ?
Mn8 O20 2.106(3) . ?
Mn8 O20 2.106(3) 3_467 ?
O2 C30 1.459(6) 3_467 ?
O11 C26 1.450(6) . ?
O20 C47 1.453(6) . ?
N22 C29 1.472(7) . ?
N22 C7AA 1.217(8) . ?
C26 C29 1.547(8) . ?
C29 C30 1.497(8) . ?
C29 C47 1.524(8) . ?
C50 N0AA 1.545(9) . ?
C50 C1AA 1.446(11) . ?
Mo2 O1 1.929(4) . ?
Mo2 O7 1.697(4) . ?
Mo2 O9 2.416(4) . ?
Mo2 O10 1.926(4) . ?
Mo2 O12 2.325(4) . ?
Mo2 O13 1.700(4) . ?
Mo4 O4 1.913(4) . ?
Mo4 O10 1.920(4) 3_566 ?
Mo4 O12 2.345(4) 3_566 ?
Mo4 O15 2.367(4) . ?
Mo4 O19 1.697(4) . ?
Mo4 O23 1.718(4) . ?
Mo5 O1 1.923(4) . ?
Mo5 O4 1.925(4) . ?
Mo5 O9 2.355(4) . ?
Mo5 O15 2.354(4) . ?
Mo5 O24 1.702(4) . ?
Mo5 O25 1.702(4) . ?
Mn7 O9 1.902(4) 3_566 ?
Mn7 O9 1.902(4) . ?
Mn7 O12 2.054(4) 3_566 ?
Mn7 O12 2.054(4) . ?
Mn7 O15 1.967(4) . ?
Mn7 O15 1.967(4) 3_566 ?
O9 C44 1.435(7) . ?
O12 C6 1.458(7) . ?
O15 C16 1.438(7) . ?
C16 C32 1.513(9) . ?
C32 N37 1.449(7) . ?
C32 C44 1.552(9) 3_566 ?
C32 C6 1.536(8) . ?
N37 C8 1.241(8) . ?
N0AA C9 1.553(9) . ?
N0AA C10 1.526(9) . ?
N0AA C0AA 1.492(10) . ?
C8 C11 1.456(9) . ?
C9 C12 1.510(10) . ?
C10 C17 1.457(10) . ?
C11 C14 1.375(10) . ?
C11 C3BA 1.383(10) . ?
C12 C13 1.526(10) . ?
C13 C6AA 1.522(10) . ?
C14 C18 1.427(10) . ?
C15 C0AA 1.515(10) . ?
C15 C0BA 1.566(11) . ?
C18 C1BA 1.398(11) . ?
C8AA C9AA 1.337(11) . ?
C8AA C7AA 1.524(7) . ?
C8AA C20 1.364(11) . ?
C1AA C3AA 1.584(10) . ?
C9AA C4BA 1.530(11) . ?
C2AA C17 1.509(10) . ?
C2AA C19 1.524(11) . ?
C3AA C5DA 1.598(12) . ?
C4AA C5AA 1.375(11) . ?
C4AA C20 1.416(11) . ?
C5AA C4BA 1.295(11) . ?
C3BA C2BA 1.445(10) . ?
C1BA C2BA 1.355(11) . ?
C0BA C0DA 1.521(12) . ?
C7 C3EA 1.423(19) . ?
C7 N2EA 1.165(18) . ?
